data_4024619
loop_
_publ_author_name
'Ali Reza Modarresi-Alam'
'Homeyra Alsadat Amirazizi'
'Hajar Bagheri'
'Hamid-Reza Bijanzadeh'
'Erich Kleinpeter'

_publ_section_title
;
Dynamic 1H NMR Spectroscopic Study of the Ring Inversion in N-Sulfonyl
Morpholines-Studies on N-S Interactions
;
_journal_name_full 'Journal of Organic Chemistry'
_journal_page_first 4740
_journal_page_last 4746
_journal_paper_doi 10.1021/jo900454a
_journal_volume 74
_journal_year 2009
_chemical_formula_moiety 'C10 H12 Br N O3 S'
_chemical_formula_sum 'C10 H12 Br N O3 S'
_chemical_formula_weight 306.18
_chemical_name_systematic
; 
 ? 
;
_space_group_IT_number 4
_symmetry_cell_setting monoclinic
_symmetry_space_group_name_Hall 'P 2yb'
_symmetry_space_group_name_H-M 'P 1 21 1'
_atom_sites_solution_hydrogens geom
_atom_sites_solution_primary direct
_atom_sites_solution_secondary difmap
_audit_creation_method SHELXL-97
_cell_angle_alpha 90.00
_cell_angle_beta 95.044(16)
_cell_angle_gamma 90.00
_cell_formula_units_Z 2
_cell_length_a 6.2808(13)
_cell_length_b 8.2425(10)
_cell_length_c 11.701(2)
_cell_measurement_reflns_used 5386
_cell_measurement_temperature 210(2)
_cell_measurement_theta_max 29.48
_cell_measurement_theta_min 1.65
_cell_volume 603.39(18)
_computing_cell_refinement 'STOE X-AREA'
_computing_data_collection 'STOE X-AREA'
_computing_data_reduction 'STOE X-RED'
_computing_structure_refinement 'SHELXL-97 (Sheldrick, 1997)'
_computing_structure_solution 'SHELXS-97 (Sheldrick, 1990)'
_diffrn_ambient_temperature 210(2)
_diffrn_detector 'image plate (34 cm diameter)'
_diffrn_detector_area_resol_mean 6.67
_diffrn_detector_type STOE
_diffrn_measured_fraction_theta_full 0.943
_diffrn_measured_fraction_theta_max 0.943
_diffrn_measurement_details ' 114 frames, detector distance = 100 mm'
_diffrn_measurement_device '2-circle goniometer'
_diffrn_measurement_device_type 'STOE IPDS 2'
_diffrn_measurement_method 'rotation method, delta omega = 1.0 deg'
_diffrn_radiation_collimation '0.5 mm diameter, multiple pinhole'
_diffrn_radiation_monochromator 'plane graphite'
_diffrn_radiation_polarisn_norm 0
_diffrn_radiation_type 'Mo K\a'
_diffrn_radiation_wavelength 0.71073
_diffrn_reflns_av_R_equivalents 0.1161
_diffrn_reflns_av_sigmaI/netI 0.0674
_diffrn_reflns_limit_h_max 6
_diffrn_reflns_limit_h_min -7
_diffrn_reflns_limit_k_max 9
_diffrn_reflns_limit_k_min -8
_diffrn_reflns_limit_l_max 13
_diffrn_reflns_limit_l_min -13
_diffrn_reflns_number 2366
_diffrn_reflns_theta_full 25.00
_diffrn_reflns_theta_max 25.00
_diffrn_reflns_theta_min 1.75
_diffrn_source 'sealed X-ray tube, 12 x 0.4 mm long-fine focus'
_diffrn_source_current 40
_diffrn_source_power 2.00
_diffrn_source_voltage 50
_exptl_absorpt_coefficient_mu 3.570
_exptl_absorpt_correction_T_max 0.2781
_exptl_absorpt_correction_T_min 0.2586
_exptl_absorpt_correction_type sphere
_exptl_crystal_colour colorless
_exptl_crystal_density_diffrn 1.685
_exptl_crystal_density_meas ?
_exptl_crystal_description plate
_exptl_crystal_F_000 308
_exptl_crystal_size_max 1.3
_exptl_crystal_size_mid 0.6
_exptl_crystal_size_min 0.1
_refine_diff_density_max 0.768
_refine_diff_density_min -0.816
_refine_diff_density_rms 0.220
_refine_ls_abs_structure_details 'Flack H D (1983), Acta Cryst. A39, 876-881'
_refine_ls_abs_structure_Flack -0.03(3)
_refine_ls_extinction_coef 0.068(16)
_refine_ls_extinction_expression Fc^*^=kFc[1+0.001xFc^2^\l^3^/sin(2\q)]^-1/4^
_refine_ls_extinction_method SHELXL
_refine_ls_goodness_of_fit_ref 1.072
_refine_ls_hydrogen_treatment mixed
_refine_ls_matrix_type full
_refine_ls_number_parameters 146
_refine_ls_number_reflns 1640
_refine_ls_number_restraints 1
_refine_ls_restrained_S_all 1.072
_refine_ls_R_factor_all 0.0691
_refine_ls_R_factor_gt 0.0669
_refine_ls_shift/su_max 0.000
_refine_ls_shift/su_mean 0.000
_refine_ls_structure_factor_coef Fsqd
_refine_ls_weighting_details 'calc w=1/[\s^2^(Fo^2^)+(0.1612P)^2^+0.0000P] where P=(Fo^2^+2Fc^2^)/3'
_refine_ls_weighting_scheme calc
_refine_ls_wR_factor_gt 0.1938
_refine_ls_wR_factor_ref 0.1963
_reflns_number_gt 1522
_reflns_number_total 1640
_reflns_threshold_expression >2sigma(I)
_cod_data_source_file jo900454a_si_001.cif
_cod_data_source_block kp6ni
_cod_original_sg_symbol_H-M P21
_cod_database_code 4024619

loop_
_symmetry_equiv_pos_as_xyz
'x, y, z'
'-x, y+1/2, -z'

loop_
_atom_site_label
_atom_site_type_symbol
_atom_site_fract_x
_atom_site_fract_y
_atom_site_fract_z
_atom_site_U_iso_or_equiv
_atom_site_adp_type
_atom_site_occupancy
_atom_site_symmetry_multiplicity
_atom_site_calc_flag
_atom_site_refinement_flags
_atom_site_disorder_assembly
_atom_site_disorder_group
C1 C 0.4725(15) 0.3113(12) -0.0350(8) 0.040(2) Uani 1 1 d . . .
H1 H 0.6049 0.3583 -0.0432 0.048 Uiso 1 1 calc R . .
C2 C 0.3812(17) 0.3228(13) 0.0708(8) 0.041(2) Uani 1 1 d . . .
H2 H 0.4515 0.3753 0.1336 0.050 Uiso 1 1 calc R . .
C3 C 0.1812(13) 0.2518(15) 0.0769(7) 0.0356(17) Uani 1 1 d . . .
C4 C 0.0733(16) 0.1740(15) -0.0150(9) 0.043(2) Uani 1 1 d . . .
H4 H -0.0609 0.1292 -0.0081 0.052 Uiso 1 1 calc R . .
C5 C 0.1658(15) 0.1630(13) -0.1174(9) 0.040(2) Uani 1 1 d . . .
H5 H 0.0951 0.1107 -0.1802 0.047 Uiso 1 1 calc R . .
C6 C 0.3668(13) 0.2314(11) -0.1253(6) 0.032(2) Uani 1 1 d . . .
C7 C 0.1535(16) 0.3590(13) -0.3790(8) 0.042(2) Uani 1 1 d . . .
H7A H 0.0711 0.3863 -0.3154 0.051 Uiso 1 1 calc R . .
H7B H 0.1136 0.2507 -0.4052 0.051 Uiso 1 1 calc R . .
C8 C 0.108(2) 0.4808(16) -0.4764(10) 0.058(3) Uani 1 1 d . . .
H8A H 0.1853 0.4496 -0.5410 0.069 Uiso 1 1 calc R . .
H8B H -0.0438 0.4794 -0.5014 0.069 Uiso 1 1 calc R . .
C9 C 0.3914(18) 0.6466(14) -0.4056(9) 0.046(2) Uani 1 1 d . . .
H9A H 0.4307 0.7560 -0.3815 0.056 Uiso 1 1 calc R . .
H9B H 0.4712 0.6191 -0.4702 0.056 Uiso 1 1 calc R . .
C10 C 0.4509(17) 0.5300(14) -0.3077(8) 0.041(2) Uani 1 1 d . . .
H10A H 0.6042 0.5319 -0.2885 0.050 Uiso 1 1 calc R . .
H10B H 0.3817 0.5626 -0.2405 0.050 Uiso 1 1 calc R . .
Br1 Br 0.05085(14) 0.2605(2) 0.21950(7) 0.0492(5) Uani 1 1 d . . .
N1 N 0.3826(13) 0.3648(11) -0.3422(7) 0.0366(18) Uani 1 1 d . . .
O1 O 0.7069(10) 0.2424(14) -0.2374(6) 0.054(2) Uani 1 1 d . . .
O2 O 0.4059(15) 0.0684(10) -0.3143(7) 0.0511(19) Uani 1 1 d . . .
O3 O 0.1693(14) 0.6413(10) -0.4404(6) 0.0497(17) Uani 1 1 d . . .
S1 S 0.4816(3) 0.2169(2) -0.25950(18) 0.0370(6) Uani 1 1 d . . .

loop_
_atom_site_aniso_label
_atom_site_aniso_U_11
_atom_site_aniso_U_22
_atom_site_aniso_U_33
_atom_site_aniso_U_23
_atom_site_aniso_U_13
_atom_site_aniso_U_12
C1 0.040(4) 0.033(6) 0.047(5) 0.004(4) 0.010(4) -0.008(4)
C2 0.046(5) 0.037(5) 0.040(4) 0.006(4) -0.005(4) -0.002(5)
C3 0.044(4) 0.027(4) 0.037(3) 0.007(4) 0.007(3) 0.009(5)
C4 0.035(4) 0.044(7) 0.050(5) 0.006(4) 0.004(4) -0.008(4)
C5 0.034(4) 0.036(6) 0.048(5) -0.004(4) -0.001(4) -0.002(4)
C6 0.035(4) 0.031(6) 0.029(3) -0.001(3) -0.002(3) 0.004(4)
C7 0.042(5) 0.039(6) 0.043(4) -0.002(4) -0.014(4) -0.010(4)
C8 0.071(8) 0.045(6) 0.052(6) -0.005(5) -0.023(5) 0.008(6)
C9 0.052(6) 0.041(5) 0.047(5) 0.009(4) 0.004(4) -0.009(5)
C10 0.046(5) 0.036(6) 0.041(5) 0.000(4) -0.003(4) -0.005(5)
Br1 0.0557(6) 0.0499(7) 0.0439(6) 0.0057(5) 0.0155(4) 0.0124(5)
N1 0.041(4) 0.031(5) 0.038(4) 0.001(3) 0.002(3) -0.002(3)
O1 0.034(3) 0.068(6) 0.059(4) 0.013(4) 0.009(3) 0.013(4)
O2 0.071(5) 0.029(4) 0.054(4) -0.007(3) 0.010(4) 0.010(4)
O3 0.061(5) 0.038(4) 0.049(4) 0.003(3) 0.000(3) 0.006(4)
S1 0.0362(10) 0.0385(15) 0.0362(10) 0.0015(8) 0.0029(8) 0.0079(9)

loop_
_atom_type_symbol
_atom_type_description
_atom_type_scat_dispersion_real
_atom_type_scat_dispersion_imag
_atom_type_scat_source
C C 0.0033 0.0016 'International Tables Vol C Tables 4.2.6.8 and 6.1.1.4'
H H 0.0000 0.0000 'International Tables Vol C Tables 4.2.6.8 and 6.1.1.4'
Br Br -0.2901 2.4595 'International Tables Vol C Tables 4.2.6.8 and 6.1.1.4'
N N 0.0061 0.0033 'International Tables Vol C Tables 4.2.6.8 and 6.1.1.4'
O O 0.0106 0.0060 'International Tables Vol C Tables 4.2.6.8 and 6.1.1.4'
S S 0.1246 0.1234 'International Tables Vol C Tables 4.2.6.8 and 6.1.1.4'

loop_
_geom_angle_atom_site_label_1
_geom_angle_atom_site_label_2
_geom_angle_atom_site_label_3
_geom_angle
_geom_angle_site_symmetry_1
_geom_angle_site_symmetry_3
_geom_angle_publ_flag
C6 C1 C2 120.2(8) . . ?
C3 C2 C1 117.0(8) . . ?
C4 C3 C2 122.6(8) . . ?
C4 C3 Br1 118.5(7) . . ?
C2 C3 Br1 118.9(7) . . ?
C3 C4 C5 119.5(9) . . ?
C4 C5 C6 119.0(8) . . ?
C1 C6 C5 121.7(8) . . ?
C1 C6 S1 120.3(7) . . ?
C5 C6 S1 118.0(6) . . ?
N1 C7 C8 108.3(9) . . ?
O3 C8 C7 111.1(8) . . ?
O3 C9 C10 111.6(9) . . ?
N1 C10 C9 109.5(8) . . ?
C7 N1 C10 111.4(8) . . ?
C7 N1 S1 117.4(7) . . ?
C10 N1 S1 116.0(7) . . ?
C9 O3 C8 110.3(9) . . ?
O1 S1 O2 119.1(6) . . ?
O1 S1 N1 108.3(5) . . ?
O2 S1 N1 105.9(5) . . ?
O1 S1 C6 107.5(4) . . ?
O2 S1 C6 107.7(4) . . ?
N1 S1 C6 107.8(4) . . ?

loop_
_geom_bond_atom_site_label_1
_geom_bond_atom_site_label_2
_geom_bond_distance
_geom_bond_site_symmetry_2
_geom_bond_publ_flag
C1 C6 1.367(13) . ?
C1 C2 1.412(14) . ?
C2 C3 1.393(14) . ?
C3 C4 1.379(15) . ?
C3 Br1 1.923(7) . ?
C4 C5 1.380(15) . ?
C5 C6 1.393(13) . ?
C6 S1 1.788(8) . ?
C7 N1 1.466(12) . ?
C7 C8 1.527(16) . ?
C8 O3 1.431(15) . ?
C9 O3 1.419(14) . ?
C9 C10 1.516(15) . ?
C10 N1 1.473(14) . ?
N1 S1 1.644(9) . ?
O1 S1 1.432(7) . ?
O2 S1 1.442(8) . ?

loop_
_geom_torsion_atom_site_label_1
_geom_torsion_atom_site_label_2
_geom_torsion_atom_site_label_3
_geom_torsion_atom_site_label_4
_geom_torsion
_geom_torsion_site_symmetry_1
_geom_torsion_site_symmetry_2
_geom_torsion_site_symmetry_3
_geom_torsion_site_symmetry_4
_geom_torsion_publ_flag
C6 C1 C2 C3 -0.9(14) . . . . ?
C1 C2 C3 C4 -0.3(16) . . . . ?
C1 C2 C3 Br1 179.0(7) . . . . ?
C2 C3 C4 C5 0.8(18) . . . . ?
Br1 C3 C4 C5 -178.5(8) . . . . ?
C3 C4 C5 C6 -0.1(16) . . . . ?
C2 C1 C6 C5 1.7(15) . . . . ?
C2 C1 C6 S1 179.9(7) . . . . ?
C4 C5 C6 C1 -1.2(15) . . . . ?
C4 C5 C6 S1 -179.4(8) . . . . ?
N1 C7 C8 O3 -58.5(13) . . . . ?
O3 C9 C10 N1 56.4(12) . . . . ?
C8 C7 N1 C10 56.6(11) . . . . ?
C8 C7 N1 S1 -166.2(7) . . . . ?
C9 C10 N1 C7 -55.8(11) . . . . ?
C9 C10 N1 S1 166.4(7) . . . . ?
C10 C9 O3 C8 -59.0(12) . . . . ?
C7 C8 O3 C9 60.2(13) . . . . ?
C7 N1 S1 O1 177.8(7) . . . . ?
C10 N1 S1 O1 -47.0(8) . . . . ?
C7 N1 S1 O2 48.9(8) . . . . ?
C10 N1 S1 O2 -175.8(7) . . . . ?
C7 N1 S1 C6 -66.2(8) . . . . ?
C10 N1 S1 C6 69.0(7) . . . . ?
C1 C6 S1 O1 21.3(10) . . . . ?
C5 C6 S1 O1 -160.5(8) . . . . ?
C1 C6 S1 O2 150.8(8) . . . . ?
C5 C6 S1 O2 -30.9(9) . . . . ?
C1 C6 S1 N1 -95.3(8) . . . . ?
C5 C6 S1 N1 83.0(8) . . . . ?

loop_
_cod_related_entry_id
_cod_related_entry_database
_cod_related_entry_code
1 ChemSpider 221841
